data_7049492
loop_
_publ_author_name
'Bartholome, Tyler A.'
'Bluer, Kristen R.'
'Martin, Caleb D.'

_publ_section_title
;
 Successive carbene insertion into 9-phenyl-9-borafluorene.
;
_journal_issue 19
_journal_name_full 'Dalton transactions (Cambridge, England : 2003)'
_journal_page_first 6319
_journal_page_last 6322
_journal_paper_doi 10.1039/c9dt01032g
_journal_volume 48
_journal_year 2019
_chemical_formula_moiety 'C22 H23 B Si'
_chemical_formula_sum 'C22 H23 B Si'
_chemical_formula_weight 326.30
_chemical_properties_physical Air-sensitive
_space_group_crystal_system triclinic
_space_group_IT_number 2
_space_group_name_Hall '-P 1'
_space_group_name_H-M_alt 'P -1'
_symmetry_space_group_name_Hall '-P 1'
_symmetry_space_group_name_H-M 'P -1'
_atom_sites_solution_hydrogens geom
_atom_sites_solution_primary direct
_audit_creation_method SHELXL-2013
_audit_update_record
;
2019-03-06 deposited with the CCDC.    2019-03-27 downloaded from the CCDC.
;
_cell_angle_alpha 86.856(5)
_cell_angle_beta 79.281(5)
_cell_angle_gamma 74.582(5)
_cell_formula_units_Z 2
_cell_length_a 7.2004(11)
_cell_length_b 9.8166(16)
_cell_length_c 13.857(2)
_cell_measurement_reflns_used 9908
_cell_measurement_temperature 150(2)
_cell_measurement_theta_max 25.44
_cell_measurement_theta_min 2.61
_cell_volume 927.7(2)
_computing_cell_refinement 'Bruker SAINT'
_computing_data_collection 'Bruker APEX2'
_computing_data_reduction 'Bruker SAINT'
_computing_molecular_graphics 'Bruker SHELXTL'
_computing_publication_material 'Bruker SHELXTL'
_computing_structure_refinement 'SHELXL-2014 (Sheldrick 2014)'
_computing_structure_solution 'SHELXS-97 (Sheldrick 2008)'
_diffrn_ambient_temperature 150(2)
_diffrn_measured_fraction_theta_full 0.999
_diffrn_measured_fraction_theta_max 0.996
_diffrn_measurement_device_type 'Bruker APEX-II CCD'
_diffrn_measurement_method '\f and \w scans'
_diffrn_radiation_type MoK\a
_diffrn_radiation_wavelength 0.71073
_diffrn_reflns_av_R_equivalents 0.0567
_diffrn_reflns_av_unetI/netI 0.0618
_diffrn_reflns_Laue_measured_fraction_full 0.999
_diffrn_reflns_Laue_measured_fraction_max 0.996
_diffrn_reflns_limit_h_max 8
_diffrn_reflns_limit_h_min -8
_diffrn_reflns_limit_k_max 11
_diffrn_reflns_limit_k_min -11
_diffrn_reflns_limit_l_max 16
_diffrn_reflns_limit_l_min -16
_diffrn_reflns_number 14139
_diffrn_reflns_point_group_measured_fraction_full 0.999
_diffrn_reflns_point_group_measured_fraction_max 0.996
_diffrn_reflns_theta_full 25.242
_diffrn_reflns_theta_max 25.600
_diffrn_reflns_theta_min 2.614
_exptl_absorpt_coefficient_mu 0.126
_exptl_absorpt_correction_T_max 1.000
_exptl_absorpt_correction_T_min 0.9234
_exptl_absorpt_correction_type multi-scan
_exptl_absorpt_process_details SADABs
_exptl_crystal_colour yellow
_exptl_crystal_density_diffrn 1.168
_exptl_crystal_description block
_exptl_crystal_F_000 348
_exptl_crystal_size_max 0.277
_exptl_crystal_size_mid 0.232
_exptl_crystal_size_min 0.094
_refine_diff_density_max 0.243
_refine_diff_density_min -0.242
_refine_diff_density_rms 0.047
_refine_ls_extinction_method none
_refine_ls_goodness_of_fit_ref 1.029
_refine_ls_hydrogen_treatment constr
_refine_ls_matrix_type full
_refine_ls_number_parameters 220
_refine_ls_number_reflns 3479
_refine_ls_number_restraints 0
_refine_ls_restrained_S_all 1.029
_refine_ls_R_factor_all 0.0906
_refine_ls_R_factor_gt 0.0487
_refine_ls_shift/su_max 0.017
_refine_ls_shift/su_mean 0.002
_refine_ls_structure_factor_coef Fsqd
_refine_ls_weighting_details 'w=1/[\s^2^(Fo^2^)+(0.0380P)^2^+0.3580P] where P=(Fo^2^+2Fc^2^)/3'
_refine_ls_weighting_scheme calc
_refine_ls_wR_factor_gt 0.0934
_refine_ls_wR_factor_ref 0.1068
_reflns_Friedel_coverage 0.000
_reflns_number_gt 2368
_reflns_number_total 3479
_reflns_threshold_expression 'I > 2\s(I)'
_cod_data_source_file c9dt01032g2.cif
_cod_data_source_block 3
_cod_depositor_comments 'Adding full bibliography for 7049492--7049493.cif.'
_cod_original_cell_volume 927.7(3)
_cod_database_code 7049492
_shelx_space_group_comment
;
The symmetry employed for this shelxl refinement is uniquely defined
by the following loop, which should always be used as a source of
symmetry information in preference to the above space-group names.
They are only intended as comments.
;
_shelx_estimated_absorpt_t_min 0.6881
_shelx_estimated_absorpt_t_max 0.7452
_shelxl_version_number 2013-4

loop_
_space_group_symop_operation_xyz
'x, y, z'
'-x, -y, -z'

loop_
_atom_site_label
_atom_site_type_symbol
_atom_site_fract_x
_atom_site_fract_y
_atom_site_fract_z
_atom_site_U_iso_or_equiv
_atom_site_adp_type
_atom_site_occupancy
_atom_site_site_symmetry_order
_atom_site_calc_flag
_atom_site_refinement_flags_posn
_atom_site_refinement_flags_adp
Si1 Si 0.28298(9) 0.92547(7) 0.30402(5) 0.03053(19) Uani 1 1 d . .
C5 C 0.8240(4) 0.5199(3) 0.42421(18) 0.0410(6) Uani 1 1 d . .
H1 H 0.8818 0.4277 0.4464 0.049 Uiso 1 1 calc R U
C6 C 0.8644(3) 0.5550(2) 0.32696(17) 0.0338(6) Uani 1 1 d . .
H3 H 0.9529 0.4865 0.2830 0.041 Uiso 1 1 calc R U
C7 C 0.7796(3) 0.6886(2) 0.28987(15) 0.0234(5) Uani 1 1 d . .
C2 C 0.6473(3) 0.7871(2) 0.35657(15) 0.0246(5) Uani 1 1 d . .
C1 C 0.5426(3) 0.9301(2) 0.32309(15) 0.0240(5) Uani 1 1 d . .
H6 H 0.5296 1.0017 0.3742 0.029 Uiso 1 1 calc R U
C14 C 0.5659(3) 1.1418(2) 0.19126(15) 0.0223(5) Uani 1 1 d . .
C15 C 0.5818(3) 1.2484(2) 0.24926(16) 0.0284(5) Uani 1 1 d . .
H19 H 0.6306 1.2235 0.3087 0.034 Uiso 1 1 calc R U
C16 C 0.5282(3) 1.3899(2) 0.22252(18) 0.0346(6) Uani 1 1 d . .
H18 H 0.5452 1.4601 0.2621 0.041 Uiso 1 1 calc R U
C17 C 0.4502(3) 1.4284(2) 0.13819(18) 0.0362(6) Uani 1 1 d . .
H2 H 0.4114 1.5253 0.1202 0.043 Uiso 1 1 calc R U
C3 C 0.6124(3) 0.7491(2) 0.45600(16) 0.0355(6) Uani 1 1 d . .
H4 H 0.5255 0.8163 0.5015 0.043 Uiso 1 1 calc R U
C4 C 0.6996(4) 0.6180(3) 0.48973(18) 0.0419(6) Uani 1 1 d . .
H5 H 0.6744 0.5954 0.5576 0.050 Uiso 1 1 calc R U
C20 C 0.1776(4) 0.8169(3) 0.4023(2) 0.0551(8) Uani 1 1 d . .
H9 H 0.0452 0.8177 0.3939 0.083 Uiso 1 1 calc R U
H7 H 0.1720 0.8563 0.4666 0.083 Uiso 1 1 calc R U
H8 H 0.2600 0.7196 0.3984 0.083 Uiso 1 1 calc R U
C22 C 0.1221(3) 1.1088(3) 0.3123(2) 0.0496(7) Uani 1 1 d . .
H10 H -0.0126 1.1067 0.3107 0.074 Uiso 1 1 calc R U
H11 H 0.1679 1.1649 0.2568 0.074 Uiso 1 1 calc R U
H12 H 0.1261 1.1515 0.3740 0.074 Uiso 1 1 calc R U
C21 C 0.3000(3) 0.8459(3) 0.18332(17) 0.0421(6) Uani 1 1 d . .
H13 H 0.3992 0.7551 0.1774 0.063 Uiso 1 1 calc R U
H14 H 0.3368 0.9096 0.1306 0.063 Uiso 1 1 calc R U
H15 H 0.1729 0.8311 0.1782 0.063 Uiso 1 1 calc R U
C18 C 0.4287(3) 1.3260(2) 0.08021(17) 0.0325(6) Uani 1 1 d . .
H17 H 0.3734 1.3523 0.0226 0.039 Uiso 1 1 calc R U
C19 C 0.4874(3) 1.1856(2) 0.10569(16) 0.0270(5) Uani 1 1 d . .
H16 H 0.4744 1.1162 0.0641 0.032 Uiso 1 1 calc R U
C13 C 0.7719(3) 0.8680(2) 0.15159(15) 0.0208(5) Uani 1 1 d . .
C12 C 0.8444(3) 0.9000(2) 0.05425(15) 0.0244(5) Uani 1 1 d . .
H20 H 0.8036 0.9944 0.0313 0.029 Uiso 1 1 calc R U
C11 C 0.9722(3) 0.8003(2) -0.00947(16) 0.0279(5) Uani 1 1 d . .
H23 H 1.0183 0.8252 -0.0751 0.033 Uiso 1 1 calc R U
C10 C 1.0318(3) 0.6636(2) 0.02407(16) 0.0300(5) Uani 1 1 d . .
H22 H 1.1201 0.5936 -0.0189 0.036 Uiso 1 1 calc R U
C9 C 0.9648(3) 0.6272(2) 0.11904(16) 0.0277(5) Uani 1 1 d . .
H21 H 1.0067 0.5319 0.1400 0.033 Uiso 1 1 calc R U
C8 C 0.8364(3) 0.7270(2) 0.18552(15) 0.0211(5) Uani 1 1 d . .
B1 B 0.6292(3) 0.9823(2) 0.22218(18) 0.0222(5) Uani 1 1 d . .

loop_
_atom_site_aniso_label
_atom_site_aniso_U_11
_atom_site_aniso_U_22
_atom_site_aniso_U_33
_atom_site_aniso_U_23
_atom_site_aniso_U_13
_atom_site_aniso_U_12
Si1 0.0221(3) 0.0357(4) 0.0313(4) 0.0029(3) -0.0006(3) -0.0067(3)
C5 0.0460(16) 0.0331(14) 0.0432(16) 0.0144(12) -0.0171(13) -0.0058(12)
C6 0.0349(13) 0.0275(13) 0.0378(15) 0.0035(11) -0.0096(11) -0.0048(10)
C7 0.0214(11) 0.0236(12) 0.0283(12) 0.0027(10) -0.0097(10) -0.0080(9)
C2 0.0249(12) 0.0266(12) 0.0259(12) 0.0021(10) -0.0083(10) -0.0109(10)
C1 0.0276(12) 0.0220(12) 0.0228(11) -0.0043(9) -0.0044(9) -0.0065(9)
C14 0.0172(11) 0.0216(11) 0.0264(12) -0.0004(9) 0.0005(9) -0.0053(9)
C15 0.0260(12) 0.0268(13) 0.0316(13) -0.0005(10) -0.0049(10) -0.0059(10)
C16 0.0349(14) 0.0229(13) 0.0466(15) -0.0071(11) -0.0034(12) -0.0100(10)
C17 0.0310(13) 0.0219(13) 0.0514(16) 0.0079(12) -0.0025(12) -0.0044(10)
C3 0.0411(14) 0.0387(15) 0.0261(13) 0.0022(11) -0.0073(11) -0.0086(11)
C4 0.0513(16) 0.0461(16) 0.0286(14) 0.0139(12) -0.0126(12) -0.0119(13)
C20 0.0357(15) 0.077(2) 0.0541(18) 0.0200(16) -0.0018(13) -0.0260(14)
C22 0.0279(14) 0.0531(17) 0.0560(18) -0.0007(14) 0.0006(12) 0.0040(12)
C21 0.0327(14) 0.0546(16) 0.0467(16) -0.0042(13) -0.0119(12) -0.0205(12)
C18 0.0289(13) 0.0303(14) 0.0363(14) 0.0071(11) -0.0066(11) -0.0053(10)
C19 0.0265(12) 0.0243(12) 0.0295(13) 0.0011(10) -0.0027(10) -0.0072(10)
C13 0.0171(11) 0.0221(11) 0.0261(12) 0.0003(9) -0.0068(9) -0.0080(9)
C12 0.0230(11) 0.0223(11) 0.0291(12) 0.0010(10) -0.0042(10) -0.0087(9)
C11 0.0271(12) 0.0347(13) 0.0237(12) -0.0021(10) 0.0002(10) -0.0141(10)
C10 0.0255(12) 0.0263(13) 0.0356(14) -0.0112(11) 0.0006(10) -0.0045(10)
C9 0.0264(12) 0.0200(12) 0.0368(14) -0.0018(10) -0.0066(11) -0.0051(9)
C8 0.0169(11) 0.0212(11) 0.0277(12) -0.0004(9) -0.0072(9) -0.0070(9)
B1 0.0174(12) 0.0259(14) 0.0264(13) -0.0012(11) -0.0078(10) -0.0082(10)

loop_
_atom_type_symbol
_atom_type_description
_atom_type_scat_dispersion_real
_atom_type_scat_dispersion_imag
_atom_type_scat_source
C C 0.0033 0.0016 'International Tables Vol C Tables 4.2.6.8 and 6.1.1.4'
H H 0.0000 0.0000 'International Tables Vol C Tables 4.2.6.8 and 6.1.1.4'
B B 0.0013 0.0007 'International Tables Vol C Tables 4.2.6.8 and 6.1.1.4'
Si Si 0.0817 0.0704 'International Tables Vol C Tables 4.2.6.8 and 6.1.1.4'

loop_
_geom_angle_atom_site_label_1
_geom_angle_atom_site_label_2
_geom_angle_atom_site_label_3
_geom_angle
C21 Si1 C20 108.80(13)
C21 Si1 C22 111.22(12)
C20 Si1 C22 108.52(13)
C21 Si1 C1 109.84(10)
C20 Si1 C1 109.70(10)
C22 Si1 C1 108.73(11)
C6 C5 C4 120.0(2)
C6 C5 H1 120.0
C4 C5 H1 120.0
C5 C6 C7 122.4(2)
C5 C6 H3 118.8
C7 C6 H3 118.8
C6 C7 C2 117.5(2)
C6 C7 C8 121.18(19)
C2 C7 C8 121.26(18)
C3 C2 C7 118.8(2)
C3 C2 C1 119.9(2)
C7 C2 C1 121.33(18)
C2 C1 B1 117.00(18)
C2 C1 Si1 109.17(13)
B1 C1 Si1 102.12(13)
C2 C1 H6 109.4
B1 C1 H6 109.4
Si1 C1 H6 109.4
C15 C14 C19 116.40(19)
C15 C14 B1 121.09(19)
C19 C14 B1 122.51(19)
C16 C15 C14 121.8(2)
C16 C15 H19 119.1
C14 C15 H19 119.1
C17 C16 C15 119.9(2)
C17 C16 H18 120.1
C15 C16 H18 120.1
C18 C17 C16 119.8(2)
C18 C17 H2 120.1
C16 C17 H2 120.1
C4 C3 C2 122.1(2)
C4 C3 H4 118.9
C2 C3 H4 118.9
C3 C4 C5 119.3(2)
C3 C4 H5 120.4
C5 C4 H5 120.4
Si1 C20 H9 109.5
Si1 C20 H7 109.5
H9 C20 H7 109.5
Si1 C20 H8 109.5
H9 C20 H8 109.5
H7 C20 H8 109.5
Si1 C22 H10 109.5
Si1 C22 H11 109.5
H10 C22 H11 109.5
Si1 C22 H12 109.5
H10 C22 H12 109.5
H11 C22 H12 109.5
Si1 C21 H13 109.5
Si1 C21 H14 109.5
H13 C21 H14 109.5
Si1 C21 H15 109.5
H13 C21 H15 109.5
H14 C21 H15 109.5
C19 C18 C17 120.0(2)
C19 C18 H17 120.0
C17 C18 H17 120.0
C18 C19 C14 122.1(2)
C18 C19 H16 119.0
C14 C19 H16 119.0
C12 C13 C8 118.12(19)
C12 C13 B1 121.81(18)
C8 C13 B1 120.05(19)
C11 C12 C13 122.7(2)
C11 C12 H20 118.6
C13 C12 H20 118.6
C12 C11 C10 118.5(2)
C12 C11 H23 120.7
C10 C11 H23 120.7
C9 C10 C11 120.8(2)
C9 C10 H22 119.6
C11 C10 H22 119.6
C10 C9 C8 121.7(2)
C10 C9 H21 119.2
C8 C9 H21 119.2
C9 C8 C13 118.06(19)
C9 C8 C7 120.88(19)
C13 C8 C7 120.95(18)
C1 B1 C13 116.50(19)
C1 B1 C14 121.17(19)
C13 B1 C14 122.25(19)

loop_
_geom_bond_atom_site_label_1
_geom_bond_atom_site_label_2
_geom_bond_distance
Si1 C21 1.854(2)
Si1 C20 1.858(2)
Si1 C22 1.860(2)
Si1 C1 1.948(2)
C5 C6 1.370(3)
C5 C4 1.375(3)
C5 H1 0.9500
C6 C7 1.405(3)
C6 H3 0.9500
C7 C2 1.406(3)
C7 C8 1.484(3)
C2 C3 1.402(3)
C2 C1 1.500(3)
C1 B1 1.541(3)
C1 H6 1.0000
C14 C15 1.394(3)
C14 C19 1.405(3)
C14 B1 1.570(3)
C15 C16 1.388(3)
C15 H19 0.9500
C16 C17 1.381(3)
C16 H18 0.9500
C17 C18 1.377(3)
C17 H2 0.9500
C3 C4 1.372(3)
C3 H4 0.9500
C4 H5 0.9500
C20 H9 0.9800
C20 H7 0.9800
C20 H8 0.9800
C22 H10 0.9800
C22 H11 0.9800
C22 H12 0.9800
C21 H13 0.9800
C21 H14 0.9800
C21 H15 0.9800
C18 C19 1.377(3)
C18 H17 0.9500
C19 H16 0.9500
C13 C12 1.403(3)
C13 C8 1.422(3)
C13 B1 1.551(3)
C12 C11 1.378(3)
C12 H20 0.9500
C11 C10 1.379(3)
C11 H23 0.9500
C10 C9 1.377(3)
C10 H22 0.9500
C9 C8 1.401(3)
C9 H21 0.9500

loop_
_geom_torsion_atom_site_label_1
_geom_torsion_atom_site_label_2
_geom_torsion_atom_site_label_3
_geom_torsion_atom_site_label_4
_geom_torsion
C4 C5 C6 C7 -1.4(4)
C5 C6 C7 C2 -0.7(3)
C5 C6 C7 C8 175.8(2)
C6 C7 C2 C3 2.1(3)
C8 C7 C2 C3 -174.36(18)
C6 C7 C2 C1 -177.19(18)
C8 C7 C2 C1 6.3(3)
C3 C2 C1 B1 162.30(19)
C7 C2 C1 B1 -18.4(3)
C3 C2 C1 Si1 -82.4(2)
C7 C2 C1 Si1 96.9(2)
C19 C14 C15 C16 -1.8(3)
B1 C14 C15 C16 179.4(2)
C14 C15 C16 C17 2.4(3)
C15 C16 C17 C18 -1.0(3)
C7 C2 C3 C4 -1.5(3)
C1 C2 C3 C4 177.8(2)
C2 C3 C4 C5 -0.6(4)
C6 C5 C4 C3 2.1(4)
C16 C17 C18 C19 -0.9(3)
C17 C18 C19 C14 1.5(3)
C15 C14 C19 C18 -0.1(3)
B1 C14 C19 C18 178.70(19)
C8 C13 C12 C11 1.0(3)
B1 C13 C12 C11 179.59(19)
C13 C12 C11 C10 -0.2(3)
C12 C11 C10 C9 0.2(3)
C11 C10 C9 C8 -0.9(3)
C10 C9 C8 C13 1.6(3)
C10 C9 C8 C7 -174.59(19)
C12 C13 C8 C9 -1.6(3)
B1 C13 C8 C9 179.75(17)
C12 C13 C8 C7 174.58(17)
B1 C13 C8 C7 -4.1(3)
C6 C7 C8 C9 5.1(3)
C2 C7 C8 C9 -178.50(19)
C6 C7 C8 C13 -170.93(18)
C2 C7 C8 C13 5.4(3)
C2 C1 B1 C13 18.7(3)
Si1 C1 B1 C13 -100.37(17)
C2 C1 B1 C14 -164.54(17)
Si1 C1 B1 C14 76.4(2)
C12 C13 B1 C1 173.29(18)
C8 C13 B1 C1 -8.1(3)
C12 C13 B1 C14 -3.4(3)
C8 C13 B1 C14 175.20(18)
C15 C14 B1 C1 55.3(3)
C19 C14 B1 C1 -123.5(2)
C15 C14 B1 C13 -128.1(2)
C19 C14 B1 C13 53.1(3)
